data_4509406
loop_
_publ_author_name
'Hudson, Timothy A.'
'Robson, Richard'

_publ_section_title
;
 A New Class of TCNQ Derivatives Easily Generated from TCNQH2Containing
 Discrete TCNQ2&#x2212;Anions and Noncoordinating Cations
;
_journal_issue 4
_journal_name_full 'Crystal Growth &amp; Design'
_journal_page_first 1658
_journal_paper_doi 10.1021/cg801400j
_journal_volume 9
_journal_year 2009
_chemical_formula_moiety '(C12 H4 N4 2-), 2(C6 H16 N1 1+)'
_chemical_formula_sum 'C24 H36 N6'
_chemical_formula_weight 408.59
_chemical_name_systematic
;
 ?
;
_space_group_IT_number 14
_symmetry_cell_setting monoclinic
_symmetry_space_group_name_Hall '-P 2ybc'
_symmetry_space_group_name_H-M 'P 1 21/c 1'
_atom_sites_solution_hydrogens geom
_atom_sites_solution_primary direct
_atom_sites_solution_secondary difmap
_audit_creation_method SHELXL-97
_cell_angle_alpha 90.00
_cell_angle_beta 101.1280(10)
_cell_angle_gamma 90.00
_cell_formula_units_Z 2
_cell_length_a 6.90720(10)
_cell_length_b 13.6193(2)
_cell_length_c 13.1120(2)
_cell_measurement_reflns_used 5283
_cell_measurement_temperature 130(2)
_cell_measurement_theta_max 73.09
_cell_measurement_theta_min 3.25
_cell_volume 1210.27(3)
_computing_cell_refinement
;
CrysAlis RED, Oxford Diffraction Ltd.,
Version 1.171.32.15 (release 10-01-2008 CrysAlis171 .NET)
(compiled Jan 10 2008,16:37:18)
;
_computing_data_collection
;
CrysAlis CCD, Oxford Diffraction Ltd.,
Version 1.171.32.15 (release 10-01-2008 CrysAlis171 .NET)
(compiled Jan 10 2008,16:37:18)
;
_computing_data_reduction
;
CrysAlis RED, Oxford Diffraction Ltd.,
Version 1.171.32.15 (release 10-01-2008 CrysAlis171 .NET)
(compiled Jan 10 2008,16:37:18)
;
_computing_structure_refinement 'SHELXL-97 (Sheldrick, 1997)'
_computing_structure_solution 'SHELXs-97 (Sheldrick, 1997)'
_diffrn_ambient_temperature 130(2)
_diffrn_detector_area_resol_mean 16.0711
_diffrn_measured_fraction_theta_full 0.992
_diffrn_measured_fraction_theta_max 0.992
_diffrn_measurement_device_type 'XCalibur - Oxford Diffraction'
_diffrn_measurement_method '\f & \w'
_diffrn_radiation_monochromator graphite
_diffrn_radiation_source 'fine-focus sealed tube'
_diffrn_radiation_type CuK\a
_diffrn_radiation_wavelength 1.5418
_diffrn_reflns_av_R_equivalents 0.0280
_diffrn_reflns_av_sigmaI/netI 0.0221
_diffrn_reflns_limit_h_max 7
_diffrn_reflns_limit_h_min -8
_diffrn_reflns_limit_k_max 16
_diffrn_reflns_limit_k_min -16
_diffrn_reflns_limit_l_max 16
_diffrn_reflns_limit_l_min -16
_diffrn_reflns_number 7430
_diffrn_reflns_theta_full 73.45
_diffrn_reflns_theta_max 73.45
_diffrn_reflns_theta_min 4.73
_exptl_absorpt_coefficient_mu 0.532
_exptl_absorpt_correction_T_max 0.951
_exptl_absorpt_correction_T_min 0.848
_exptl_absorpt_correction_type gaussian
_exptl_absorpt_process_details
;
CrysAlis RED, Oxford Diffraction Ltd.,
Version 1.171.32.15 (release 10-01-2008 CrysAlis171 .NET)
(compiled Jan 10 2008,16:37:18)
Numerical absorption correction based on gaussian integration over
            a multifaceted crystal model
;
_exptl_crystal_colour COLOURLESS
_exptl_crystal_density_diffrn 1.121
_exptl_crystal_density_method 'not measured'
_exptl_crystal_description ROD
_exptl_crystal_F_000 444
_exptl_crystal_size_max 0.51
_exptl_crystal_size_mid 0.18
_exptl_crystal_size_min 0.10
_refine_diff_density_max 0.243
_refine_diff_density_min -0.206
_refine_diff_density_rms 0.051
_refine_ls_extinction_method none
_refine_ls_goodness_of_fit_ref 1.237
_refine_ls_hydrogen_treatment mixed
_refine_ls_matrix_type full
_refine_ls_number_parameters 140
_refine_ls_number_reflns 2414
_refine_ls_number_restraints 0
_refine_ls_restrained_S_all 1.237
_refine_ls_R_factor_all 0.0636
_refine_ls_R_factor_gt 0.0577
_refine_ls_shift/su_max 0.000
_refine_ls_shift/su_mean 0.000
_refine_ls_structure_factor_coef Fsqd
_refine_ls_weighting_details 'calc w=1/[\s^2^(Fo^2^)+(0.0231P)^2^+1.6513P] where P=(Fo^2^+2Fc^2^)/3'
_refine_ls_weighting_scheme calc
_refine_ls_wR_factor_gt 0.1423
_refine_ls_wR_factor_ref 0.1439
_reflns_number_gt 2139
_reflns_number_total 2414
_reflns_threshold_expression >2sigma(I)
_cod_data_source_file cg801400jsup3.cif
_cod_data_source_block tritcnq
_cod_depositor_comments
;
The following automatic conversions were performed:

'_symmetry_cell_setting' value 'MONOCLINIC' changed to 'monoclinic'
according to /home/saulius/struct/CIF-dictionaries/cif_core.dic
dictionary named 'cif_core.dic' version 2.4.2 from
2011-04-26.

'_exptl_absorpt_correction_type' value 'GAUSSIAN'
changed to 'gaussian' according to
/home/saulius/struct/CIF-dictionaries/cif_core.dic dictionary named
'cif_core.dic' version 2.4.2 from 2011-04-26.

Automatic conversion script
Id: cif_fix_values 1891 2012-01-12 08:04:46Z andrius 
;
_cod_original_sg_symbol_H-M p2(1)/c
_cod_database_code 4509406

loop_
_symmetry_equiv_pos_as_xyz
'x, y, z'
'-x, y+1/2, -z+1/2'
'-x, -y, -z'
'x, -y-1/2, z-1/2'

loop_
_atom_site_label
_atom_site_type_symbol
_atom_site_fract_x
_atom_site_fract_y
_atom_site_fract_z
_atom_site_U_iso_or_equiv
_atom_site_adp_type
_atom_site_occupancy
_atom_site_symmetry_multiplicity
_atom_site_calc_flag
_atom_site_refinement_flags
H1 H 0.243(4) 0.262(2) 0.947(2) 0.030(7) Uiso 1 1 d .
N3 N 0.1962(3) 0.22006(14) 0.99129(14) 0.0218(4) Uani 1 1 d .
C5 C 0.8124(3) 0.47530(16) 1.01258(16) 0.0204(4) Uani 1 1 d .
H5 H 0.6862 0.4591 1.0220 0.024 Uiso 1 1 calc R
N2 N 0.8029(3) 0.40826(17) 0.64612(15) 0.0314(5) Uani 1 1 d .
C2 C 0.7232(3) 0.41359(16) 0.82909(16) 0.0199(4) Uani 1 1 d .
C9 C 0.3261(3) 0.13008(17) 1.00177(18) 0.0250(5) Uani 1 1 d .
H9A H 0.4626 0.1505 1.0223 0.030 Uiso 1 1 calc R
H9B H 0.3116 0.0985 0.9344 0.030 Uiso 1 1 calc R
C3 C 0.7653(3) 0.40985(16) 0.72832(17) 0.0216(5) Uani 1 1 d .
C1 C 0.5526(3) 0.36689(16) 0.84659(16) 0.0207(5) Uani 1 1 d .
C4 C 0.8636(3) 0.45808(15) 0.91545(16) 0.0186(4) Uani 1 1 d .
C6 C 1.0549(3) 0.48419(16) 0.90533(16) 0.0203(5) Uani 1 1 d .
H6 H 1.0939 0.4742 0.8421 0.024 Uiso 1 1 calc R
C11 C -0.0161(3) 0.19935(17) 0.94210(18) 0.0252(5) Uani 1 1 d .
H11A H -0.0679 0.1499 0.9828 0.030 Uiso 1 1 calc R
H11B H -0.0930 0.2587 0.9436 0.030 Uiso 1 1 calc R
N1 N 0.4136(3) 0.32767(16) 0.86348(15) 0.0288(5) Uani 1 1 d .
C7 C 0.2053(4) 0.27424(17) 1.09213(18) 0.0257(5) Uani 1 1 d .
H7A H 0.1613 0.2309 1.1418 0.031 Uiso 1 1 calc R
H7B H 0.1156 0.3297 1.0805 0.031 Uiso 1 1 calc R
C10 C 0.2803(4) 0.05629(17) 1.07972(19) 0.0283(5) Uani 1 1 d .
H10A H 0.3680 0.0013 1.0826 0.042 Uiso 1 1 calc R
H10B H 0.1464 0.0343 1.0591 0.042 Uiso 1 1 calc R
H10C H 0.2973 0.0864 1.1470 0.042 Uiso 1 1 calc R
C12 C -0.0399(4) 0.1642(2) 0.8312(2) 0.0365(6) Uani 1 1 d .
H12A H -0.1769 0.1519 0.8037 0.055 Uiso 1 1 calc R
H12B H 0.0340 0.1047 0.8293 0.055 Uiso 1 1 calc R
H12C H 0.0081 0.2136 0.7901 0.055 Uiso 1 1 calc R
C8 C 0.4105(4) 0.31103(19) 1.13793(19) 0.0328(6) Uani 1 1 d .
H8A H 0.4083 0.3445 1.2021 0.049 Uiso 1 1 calc R
H8B H 0.4535 0.3555 1.0900 0.049 Uiso 1 1 calc R
H8C H 0.4997 0.2564 1.1507 0.049 Uiso 1 1 calc R

loop_
_atom_site_aniso_label
_atom_site_aniso_U_11
_atom_site_aniso_U_22
_atom_site_aniso_U_33
_atom_site_aniso_U_23
_atom_site_aniso_U_13
_atom_site_aniso_U_12
N3 0.0214(10) 0.0220(9) 0.0233(9) 0.0030(7) 0.0076(7) -0.0001(8)
C5 0.0171(11) 0.0214(10) 0.0238(10) 0.0011(8) 0.0067(8) -0.0006(8)
N2 0.0274(11) 0.0451(13) 0.0225(10) -0.0040(9) 0.0068(8) -0.0087(9)
C2 0.0184(11) 0.0216(10) 0.0200(10) 0.0000(8) 0.0046(8) -0.0003(8)
C9 0.0196(12) 0.0278(12) 0.0281(11) -0.0021(9) 0.0060(9) 0.0048(9)
C3 0.0170(11) 0.0225(11) 0.0241(11) -0.0010(8) 0.0013(8) -0.0037(8)
C1 0.0215(11) 0.0227(11) 0.0176(10) -0.0015(8) 0.0028(8) 0.0015(9)
C4 0.0188(11) 0.0162(10) 0.0207(10) 0.0019(8) 0.0036(8) 0.0015(8)
C6 0.0231(12) 0.0204(10) 0.0192(10) 0.0007(8) 0.0082(8) 0.0016(9)
C11 0.0196(12) 0.0254(11) 0.0305(12) 0.0054(9) 0.0048(9) 0.0018(9)
N1 0.0246(11) 0.0371(11) 0.0262(10) -0.0031(8) 0.0086(8) -0.0089(9)
C7 0.0292(13) 0.0218(11) 0.0276(12) -0.0007(9) 0.0089(9) 0.0019(9)
C10 0.0261(13) 0.0222(11) 0.0351(13) 0.0015(10) 0.0021(10) 0.0034(10)
C12 0.0329(15) 0.0426(15) 0.0319(13) 0.0009(11) 0.0007(11) -0.0052(12)
C8 0.0387(15) 0.0294(13) 0.0287(12) 0.0011(10) 0.0021(10) -0.0028(11)

loop_
_atom_type_symbol
_atom_type_description
_atom_type_scat_dispersion_real
_atom_type_scat_dispersion_imag
_atom_type_scat_source
C C 0.0181 0.0091 'International Tables Vol C Tables 4.2.6.8 and 6.1.1.4'
H H 0.0000 0.0000 'International Tables Vol C Tables 4.2.6.8 and 6.1.1.4'
N N 0.0311 0.0180 'International Tables Vol C Tables 4.2.6.8 and 6.1.1.4'

loop_
_geom_angle_atom_site_label_1
_geom_angle_atom_site_label_2
_geom_angle_atom_site_label_3
_geom_angle
_geom_angle_site_symmetry_1
C7 N3 C9 113.24(17) .
C7 N3 C11 109.85(17) .
C9 N3 C11 113.49(18) .
C6 C5 C4 121.7(2) 3_767
C1 C2 C3 118.14(19) .
C1 C2 C4 120.85(18) .
C3 C2 C4 120.8(2) .
N3 C9 C10 113.79(18) .
N2 C3 C2 178.6(3) .
N1 C1 C2 178.4(2) .
C6 C4 C5 116.8(2) .
C6 C4 C2 121.73(19) .
C5 C4 C2 121.5(2) .
C5 C6 C4 121.51(19) 3_767
C12 C11 N3 112.77(19) .
N3 C7 C8 112.85(19) .

loop_
_geom_bond_atom_site_label_1
_geom_bond_atom_site_label_2
_geom_bond_distance
_geom_bond_site_symmetry_2
N3 C7 1.505(3) .
N3 C9 1.509(3) .
N3 C11 1.510(3) .
C5 C6 1.387(3) 3_767
C5 C4 1.406(3) .
N2 C3 1.156(3) .
C2 C1 1.397(3) .
C2 C3 1.408(3) .
C2 C4 1.472(3) .
C9 C10 1.510(3) .
C1 N1 1.156(3) .
C4 C6 1.399(3) .
C6 C5 1.387(3) 3_767
C11 C12 1.510(3) .
C7 C8 1.514(3) .
